data_4023057
loop_
_publ_author_name
'Alicia Boto'
'D\'acil Hern\'andez'
'Rosendo Hern\'andez'
'Eleuterio \'Alvarez'

_publ_section_title
;
 One-Pot Synthesis of Acyclic Nucleosides from Carbohydrate
 Derivatives, by Combination of Tandem and Sequential Reactions
;
_journal_name_full 'Journal of Organic Chemistry'
_journal_page_first 9523
_journal_page_last 9532
_journal_paper_doi 10.1021/jo701608p
_journal_volume 72
_journal_year 2007
_chemical_absolute_configuration syn
_chemical_formula_moiety 'C26 H25 N3 O8'
_chemical_formula_sum 'C26 H25 N3 O8'
_chemical_formula_weight 507.49
_chemical_name_systematic
; 
 ? 
;
_space_group_IT_number 19
_symmetry_cell_setting orthorhombic
_symmetry_space_group_name_Hall 'P 2ac 2ab'
_symmetry_space_group_name_H-M 'P 21 21 21'
_atom_sites_solution_hydrogens geom
_atom_sites_solution_primary direct
_atom_sites_solution_secondary difmap
_audit_creation_method SHELXL-97
_cell_angle_alpha 90.00
_cell_angle_beta 90.00
_cell_angle_gamma 90.00
_cell_formula_units_Z 4
_cell_length_a 7.2301(2)
_cell_length_b 17.5814(8)
_cell_length_c 19.1174(8)
_cell_measurement_reflns_used 3222
_cell_measurement_temperature 100(2)
_cell_measurement_theta_max 23.18
_cell_measurement_theta_min 3.01
_cell_volume 2430.11(16)
_computing_cell_refinement 'SAINT+ v. 7.06 a (Bruker AXS, 2003)'
_computing_data_collection 'APEX-W2K-NT v. 1.0 (Bruker AXS, 2004)'
_computing_data_reduction 'SAINT+ v. 7.06 a (Bruker AXS, 2001)'
_computing_molecular_graphics 'XP, SHELXTL v. 6.10 (Bruker, 2000)'
_computing_publication_material 'XCIF, SHELXTL v. 6.12 (Bruker, 2001)'
_computing_structure_refinement 'SHELXL-97 (Sheldrick, 1997)'
_computing_structure_solution 'SHELXS-97 (Sheldrick, 1990)'
_diffrn_ambient_temperature 100(2)
_diffrn_detector_area_resol_mean 8.26
_diffrn_measured_fraction_theta_full 0.998
_diffrn_measured_fraction_theta_max 0.998
_diffrn_measurement_device_type 'Bruker-Nonius X8kappa APEX II CCD system'
_diffrn_measurement_method '\w rotations with narrow frames'
_diffrn_radiation_monochromator graphite
_diffrn_radiation_source 'fine-focus sealed tube'
_diffrn_radiation_type MoK\a
_diffrn_radiation_wavelength 0.71073
_diffrn_reflns_av_R_equivalents 0.0686
_diffrn_reflns_av_sigmaI/netI 0.0583
_diffrn_reflns_limit_h_max 10
_diffrn_reflns_limit_h_min -8
_diffrn_reflns_limit_k_max 25
_diffrn_reflns_limit_k_min -25
_diffrn_reflns_limit_l_max 19
_diffrn_reflns_limit_l_min -27
_diffrn_reflns_number 24500
_diffrn_reflns_theta_full 30.54
_diffrn_reflns_theta_max 30.54
_diffrn_reflns_theta_min 3.01
_diffrn_standards_number 0
_exptl_absorpt_coefficient_mu 0.104
_exptl_absorpt_correction_T_max 0.9948
_exptl_absorpt_correction_T_min 0.9845
_exptl_absorpt_correction_type multi-scan
_exptl_absorpt_process_details
;
 SADABS: Area-Detector Absorption Correction. Bruker-AXS 
 within SAINT+ package, v. 6.22 (2001).
;
_exptl_crystal_colour colourless
_exptl_crystal_density_diffrn 1.387
_exptl_crystal_density_method 'not measured'
_exptl_crystal_description needle
_exptl_crystal_F_000 1064
_exptl_crystal_size_max 0.15
_exptl_crystal_size_mid 0.10
_exptl_crystal_size_min 0.05
_refine_diff_density_max 0.240
_refine_diff_density_min -0.192
_refine_diff_density_rms 0.048
_refine_ls_extinction_method none
_refine_ls_goodness_of_fit_ref 1.023
_refine_ls_hydrogen_treatment constr
_refine_ls_matrix_type full
_refine_ls_number_parameters 335
_refine_ls_number_reflns 4188
_refine_ls_number_restraints 0
_refine_ls_restrained_S_all 1.023
_refine_ls_R_factor_all 0.0790
_refine_ls_R_factor_gt 0.0420
_refine_ls_shift/su_max 0.000
_refine_ls_shift/su_mean 0.000
_refine_ls_structure_factor_coef Fsqd
_refine_ls_weighting_details 'calc w=1/[\s^2^(Fo^2^)+(0.0453P)^2^+0.0416P] where P=(Fo^2^+2Fc^2^)/3'
_refine_ls_weighting_scheme calc
_refine_ls_wR_factor_gt 0.0855
_refine_ls_wR_factor_ref 0.0982
_reflns_number_gt 2875
_reflns_number_total 4188
_reflns_threshold_expression >2sigma(I)
_cod_data_source_file jo701608p-File005.cif
_cod_data_source_block 29
_cod_depositor_comments
;
The following automatic conversions were performed:
'_symmetry_cell_setting' value 'Orthorhombic' changed to 'orthorhombic'
according to '/home/saulius/struct/CIF-dictionaries/cif_core.dic'
dictionary named 'cif_core.dic' version 2.4.1 from 2010-06-29.

Automatic conversion script
Id: cif_fix_enum 1527 2010-12-29 10:47:43Z saulius 
;
_cod_database_code 4023057

loop_
_symmetry_equiv_pos_as_xyz
'x, y, z'
'-x+1/2, -y, z+1/2'
'-x, y+1/2, -z+1/2'
'x+1/2, -y+1/2, -z'

loop_
_atom_site_label
_atom_site_type_symbol
_atom_site_fract_x
_atom_site_fract_y
_atom_site_fract_z
_atom_site_U_iso_or_equiv
_atom_site_adp_type
_atom_site_occupancy
_atom_site_symmetry_multiplicity
_atom_site_calc_flag
_atom_site_refinement_flags
O1 O 0.0103(2) 0.34063(8) 0.02184(7) 0.0298(4) Uani 1 1 d .
O2 O 0.5288(3) 0.15469(11) 0.23052(8) 0.0461(5) Uani 1 1 d .
O1' O -0.2769(2) 0.35762(8) 0.19354(8) 0.0298(3) Uani 1 1 d .
O2' O -0.2439(2) 0.48443(8) 0.21452(8) 0.0316(4) Uani 1 1 d .
O3' O 0.0920(2) 0.49892(8) 0.07400(8) 0.0279(3) Uani 1 1 d .
O4' O -0.0347(2) 0.64984(8) 0.07900(8) 0.0326(4) Uani 1 1 d .
O5' O -0.0452(3) 0.51997(10) -0.03075(9) 0.0412(4) Uani 1 1 d .
O6' O -0.0305(3) 0.75253(9) 0.14821(8) 0.0468(5) Uani 1 1 d .
N1 N 0.0061(2) 0.33027(9) 0.14046(9) 0.0245(4) Uani 1 1 d .
N3 N 0.2407(3) 0.27156(10) 0.07319(9) 0.0259(4) Uani 1 1 d .
N8 N 0.4664(3) 0.19963(10) 0.12040(9) 0.0269(4) Uani 1 1 d .
H8N H 0.4945 0.1929 0.0770 0.037(7) Uiso 1 1 d R
C2 C 0.0844(3) 0.31463(11) 0.07461(11) 0.0244(4) Uani 1 1 d .
C4 C 0.3069(3) 0.24153(11) 0.13121(11) 0.0254(5) Uani 1 1 d .
C5 C 0.2232(3) 0.25127(12) 0.19738(11) 0.0283(5) Uani 1 1 d .
H5 H 0.2696 0.2269 0.2381 0.034 Uiso 1 1 d R
C6 C 0.0734(3) 0.29732(12) 0.19947(11) 0.0267(5) Uani 1 1 d .
H6 H 0.0142 0.3068 0.2430 0.032 Uiso 1 1 d R
C9 C 0.5721(3) 0.16156(12) 0.16914(11) 0.0292(5) Uani 1 1 d .
C10 C 0.7455(3) 0.12679(12) 0.14071(11) 0.0269(5) Uani 1 1 d .
C11 C 0.8374(3) 0.15582(13) 0.08274(12) 0.0298(5) Uani 1 1 d .
H11 H 0.7900 0.1993 0.0592 0.036 Uiso 1 1 d R
C12 C 0.9989(3) 0.12131(14) 0.05908(14) 0.0384(6) Uani 1 1 d .
H12 H 1.0621 0.1414 0.0196 0.046 Uiso 1 1 d R
C13 C 1.0676(4) 0.05763(16) 0.09309(14) 0.0450(6) Uani 1 1 d .
H13 H 1.1776 0.0340 0.0768 0.054 Uiso 1 1 d R
C14 C 0.9764(4) 0.02842(16) 0.15077(14) 0.0466(7) Uani 1 1 d .
H14 H 1.0229 -0.0154 0.1739 0.056 Uiso 1 1 d R
C15 C 0.8164(4) 0.06354(14) 0.17472(13) 0.0377(6) Uani 1 1 d .
H15 H 0.7549 0.0440 0.2148 0.045 Uiso 1 1 d R
C1' C -0.1487(3) 0.38378(12) 0.14334(11) 0.0242(4) Uani 1 1 d .
H1' H -0.2092 0.3876 0.0964 0.029 Uiso 1 1 d R
C2' C -0.0950(3) 0.46379(11) 0.17010(11) 0.0254(5) Uani 1 1 d .
H2' H 0.0216 0.4604 0.1981 0.031 Uiso 1 1 d R
C3' C -0.0715(3) 0.52221(11) 0.11216(11) 0.0258(5) Uani 1 1 d .
H3' H -0.1816 0.5214 0.0805 0.031 Uiso 1 1 d R
C4' C -0.0418(4) 0.60184(12) 0.14048(11) 0.0325(5) Uani 1 1 d .
H4'1 H -0.1451 0.6170 0.1715 0.039 Uiso 1 1 calc R
H4'2 H 0.0755 0.6049 0.1671 0.039 Uiso 1 1 calc R
C5' C 0.0838(4) 0.49973(13) 0.00374(12) 0.0317(5) Uani 1 1 d .
H5' H 0.1903 0.4827 -0.0208 0.038 Uiso 1 1 d R
C6' C -0.0297(3) 0.72503(11) 0.09071(12) 0.0312(5) Uani 1 1 d .
C7' C -0.0282(3) 0.76902(11) 0.02417(11) 0.0264(5) Uani 1 1 d .
C8' C -0.0159(3) 0.84762(12) 0.02792(13) 0.0338(5) Uani 1 1 d .
H8' H -0.0097 0.8718 0.0723 0.041 Uiso 1 1 d R
C9' C -0.0127(4) 0.89092(12) -0.03213(13) 0.0372(6) Uani 1 1 d .
H9' H -0.0027 0.9447 -0.0291 0.045 Uiso 1 1 d R
C10' C -0.0240(3) 0.85597(13) -0.09663(13) 0.0361(5) Uani 1 1 d .
H10' H -0.0219 0.8858 -0.1381 0.043 Uiso 1 1 d R
C11' C -0.0385(4) 0.77747(13) -0.10109(13) 0.0371(6) Uani 1 1 d .
H11' H -0.0484 0.7537 -0.1456 0.045 Uiso 1 1 d R
C12' C -0.0388(3) 0.73364(12) -0.04091(12) 0.0318(5) Uani 1 1 d .
H12' H -0.0460 0.6798 -0.0440 0.038 Uiso 1 1 d R
C13' C -0.3751(3) 0.42283(12) 0.21860(12) 0.0289(5) Uani 1 1 d .
C14' C -0.4277(4) 0.41045(14) 0.29373(13) 0.0410(6) Uani 1 1 d .
H14A H -0.5273 0.3728 0.2964 0.061 Uiso 1 1 d R
H14B H -0.4701 0.4586 0.3141 0.061 Uiso 1 1 d R
H14C H -0.3200 0.3919 0.3198 0.061 Uiso 1 1 d R
C15' C -0.5381(3) 0.44090(13) 0.17096(13) 0.0361(5) Uani 1 1 d .
H15A H -0.4950 0.4446 0.1225 0.054 Uiso 1 1 d R
H15B H -0.5936 0.4894 0.1851 0.054 Uiso 1 1 d R
H15C H -0.6305 0.4003 0.1746 0.054 Uiso 1 1 d R

loop_
_atom_site_aniso_label
_atom_site_aniso_U_11
_atom_site_aniso_U_22
_atom_site_aniso_U_33
_atom_site_aniso_U_23
_atom_site_aniso_U_13
_atom_site_aniso_U_12
O1 0.0386(9) 0.0308(7) 0.0200(7) 0.0010(6) -0.0037(7) 0.0053(7)
O2 0.0471(11) 0.0675(12) 0.0236(9) 0.0102(8) 0.0057(8) 0.0217(10)
O1' 0.0286(8) 0.0257(7) 0.0352(9) 0.0031(7) 0.0049(7) -0.0006(6)
O2' 0.0308(8) 0.0296(8) 0.0343(9) -0.0055(7) 0.0086(8) -0.0049(7)
O3' 0.0282(8) 0.0281(7) 0.0274(8) 0.0000(7) 0.0018(7) 0.0004(6)
O4' 0.0494(10) 0.0223(7) 0.0262(8) 0.0018(6) 0.0035(8) -0.0004(7)
O5' 0.0468(10) 0.0467(10) 0.0300(9) 0.0000(8) -0.0037(9) -0.0004(9)
O6' 0.0834(14) 0.0308(8) 0.0261(9) -0.0033(7) 0.0061(10) -0.0020(9)
N1 0.0281(9) 0.0241(8) 0.0212(9) 0.0008(7) -0.0003(8) 0.0023(7)
N3 0.0329(10) 0.0249(8) 0.0200(9) -0.0016(7) -0.0003(8) 0.0023(7)
N8 0.0326(10) 0.0317(9) 0.0163(9) 0.0004(7) 0.0012(8) 0.0072(8)
C2 0.0306(11) 0.0213(9) 0.0214(11) -0.0028(8) -0.0008(10) -0.0026(9)
C4 0.0310(11) 0.0207(9) 0.0244(11) -0.0013(9) 0.0019(10) -0.0011(9)
C5 0.0345(12) 0.0310(11) 0.0195(10) 0.0041(9) -0.0005(10) 0.0043(9)
C6 0.0330(11) 0.0288(10) 0.0183(10) 0.0016(9) 0.0022(10) 0.0019(9)
C9 0.0326(12) 0.0321(11) 0.0229(11) 0.0013(9) 0.0000(10) 0.0027(10)
C10 0.0270(11) 0.0305(10) 0.0231(11) -0.0030(9) -0.0062(10) -0.0015(9)
C11 0.0303(11) 0.0312(11) 0.0280(12) -0.0039(10) -0.0013(10) -0.0033(9)
C12 0.0311(12) 0.0476(13) 0.0365(14) -0.0070(11) 0.0019(11) -0.0071(11)
C13 0.0319(13) 0.0590(16) 0.0441(15) -0.0130(13) -0.0031(13) 0.0120(12)
C14 0.0433(15) 0.0532(15) 0.0433(16) 0.0033(12) -0.0049(14) 0.0208(13)
C15 0.0375(13) 0.0470(14) 0.0285(13) 0.0050(11) -0.0026(11) 0.0078(11)
C1' 0.0251(10) 0.0254(10) 0.0223(11) 0.0017(9) -0.0008(9) 0.0016(8)
C2' 0.0258(10) 0.0259(10) 0.0246(11) -0.0026(9) 0.0013(9) -0.0010(8)
C3' 0.0266(10) 0.0254(10) 0.0255(11) 0.0013(8) 0.0030(9) 0.0003(8)
C4' 0.0464(14) 0.0256(10) 0.0253(11) 0.0048(9) 0.0036(12) -0.0011(10)
C5' 0.0367(12) 0.0332(11) 0.0252(12) 0.0005(10) 0.0023(11) -0.0036(10)
C6' 0.0375(13) 0.0243(10) 0.0319(13) -0.0014(9) 0.0025(11) 0.0000(9)
C7' 0.0268(10) 0.0264(10) 0.0261(11) 0.0015(8) 0.0026(10) 0.0000(9)
C8' 0.0446(14) 0.0257(10) 0.0313(12) -0.0030(9) 0.0032(12) -0.0018(10)
C9' 0.0468(14) 0.0233(10) 0.0414(14) 0.0046(10) 0.0082(13) 0.0013(10)
C10' 0.0426(14) 0.0338(11) 0.0318(12) 0.0090(10) 0.0032(11) 0.0047(10)
C11' 0.0484(15) 0.0370(12) 0.0259(12) -0.0016(10) 0.0005(12) 0.0022(11)
C12' 0.0425(13) 0.0236(10) 0.0295(12) -0.0031(9) 0.0002(12) -0.0011(10)
C13' 0.0281(12) 0.0265(10) 0.0321(13) 0.0024(9) 0.0029(10) -0.0007(9)
C14' 0.0408(14) 0.0462(14) 0.0358(14) 0.0109(12) 0.0108(12) 0.0015(12)
C15' 0.0297(12) 0.0361(12) 0.0425(14) 0.0045(11) -0.0029(12) 0.0036(10)

loop_
_atom_type_symbol
_atom_type_description
_atom_type_scat_dispersion_real
_atom_type_scat_dispersion_imag
_atom_type_scat_source
C C 0.0033 0.0000 'International Tables Vol C Tables 4.2.6.8 and 6.1.1.4'
H H 0.0000 0.0000 'International Tables Vol C Tables 4.2.6.8 and 6.1.1.4'
N N 0.0061 0.0000 'International Tables Vol C Tables 4.2.6.8 and 6.1.1.4'
O O 0.0106 0.0000 'International Tables Vol C Tables 4.2.6.8 and 6.1.1.4'

loop_
_geom_angle_atom_site_label_1
_geom_angle_atom_site_label_2
_geom_angle_atom_site_label_3
_geom_angle
C1' O1' C13' 107.01(15)
C2' O2' C13' 109.84(15)
C5' O3' C3' 117.69(18)
C6' O4' C4' 116.10(17)
C6 N1 C2 121.03(18)
C6 N1 C1' 121.13(18)
C2 N1 C1' 117.84(17)
C4 N3 C2 120.51(19)
C9 N8 C4 128.27(19)
C9 N8 H8N 117.0
C4 N8 H8N 114.4
O1 C2 N3 123.5(2)
O1 C2 N1 119.05(19)
N3 C2 N1 117.43(19)
N3 C4 N8 112.96(18)
N3 C4 C5 123.3(2)
N8 C4 C5 123.7(2)
C6 C5 C4 116.2(2)
C6 C5 H5 121.9
C4 C5 H5 121.9
C5 C6 N1 121.2(2)
C5 C6 H6 119.4
N1 C6 H6 119.4
O2 C9 N8 123.8(2)
O2 C9 C10 121.6(2)
N8 C9 C10 114.65(19)
C15 C10 C11 119.5(2)
C15 C10 C9 117.8(2)
C11 C10 C9 122.7(2)
C10 C11 C12 120.0(2)
C10 C11 H11 120.0
C12 C11 H11 120.0
C13 C12 C11 120.0(2)
C13 C12 H12 120.0
C11 C12 H12 120.0
C14 C13 C12 120.2(2)
C14 C13 H13 119.9
C12 C13 H13 119.9
C13 C14 C15 119.6(2)
C13 C14 H14 120.2
C15 C14 H14 120.2
C10 C15 C14 120.6(2)
C10 C15 H15 119.7
C14 C15 H15 119.7
O1' C1' N1 108.58(16)
O1' C1' C2' 103.66(16)
N1 C1' C2' 113.93(17)
O1' C1' H1' 110.1
N1 C1' H1' 110.2
C2' C1' H1' 110.1
O2' C2' C3' 110.40(17)
O2' C2' C1' 103.93(16)
C3' C2' C1' 113.69(17)
O2' C2' H2' 109.6
C3' C2' H2' 109.6
C1' C2' H2' 109.5
O3' C3' C4' 108.99(18)
O3' C3' C2' 105.52(16)
C4' C3' C2' 112.31(17)
O3' C3' H3' 110.0
C4' C3' H3' 110.0
C2' C3' H3' 110.0
O4' C4' C3' 104.68(17)
O4' C4' H4'1 110.8
C3' C4' H4'1 110.8
O4' C4' H4'2 110.8
C3' C4' H4'2 110.8
H4'1 C4' H4'2 108.9
O5' C5' O3' 126.0(2)
O5' C5' H5' 117.0
O3' C5' H5' 117.0
O6' C6' O4' 123.3(2)
O6' C6' C7' 124.96(19)
O4' C6' C7' 111.69(19)
C8' C7' C12' 119.7(2)
C8' C7' C6' 118.3(2)
C12' C7' C6' 122.06(18)
C9' C8' C7' 120.6(2)
C9' C8' H8' 119.7
C7' C8' H8' 119.7
C8' C9' C10' 119.8(2)
C8' C9' H9' 120.1
C10' C9' H9' 120.1
C9' C10' C11' 120.2(2)
C9' C10' H10' 119.9
C11' C10' H10' 119.9
C12' C11' C10' 120.2(2)
C12' C11' H11' 119.9
C10' C11' H11' 119.9
C11' C12' C7' 119.57(19)
C11' C12' H12' 120.2
C7' C12' H12' 120.2
O1' C13' O2' 104.93(16)
O1' C13' C14' 109.26(18)
O2' C13' C14' 109.11(19)
O1' C13' C15' 110.53(19)
O2' C13' C15' 108.66(17)
C14' C13' C15' 114.0(2)
C13' C14' H14A 109.5
C13' C14' H14B 109.5
H14A C14' H14B 109.5
C13' C14' H14C 109.5
H14A C14' H14C 109.5
H14B C14' H14C 109.5
C13' C15' H15A 109.5
C13' C15' H15B 109.5
H15A C15' H15B 109.5
C13' C15' H15C 109.5
H15A C15' H15C 109.5
H15B C15' H15C 109.5

loop_
_geom_bond_atom_site_label_1
_geom_bond_atom_site_label_2
_geom_bond_distance
O1 C2 1.230(3)
O2 C9 1.220(3)
O1' C1' 1.411(3)
O1' C13' 1.431(3)
O2' C2' 1.418(3)
O2' C13' 1.442(3)
O3' C5' 1.344(3)
O3' C3' 1.448(3)
O4' C6' 1.341(2)
O4' C4' 1.448(2)
O5' C5' 1.196(3)
O6' C6' 1.201(3)
N1 C6 1.358(3)
N1 C2 1.407(3)
N1 C1' 1.463(3)
N3 C4 1.318(3)
N3 C2 1.360(3)
N8 C9 1.378(3)
N8 C4 1.384(3)
N8 H8N 0.8623
C4 C5 1.413(3)
C5 C6 1.353(3)
C5 H5 0.9500
C6 H6 0.9500
C9 C10 1.497(3)
C10 C15 1.386(3)
C10 C11 1.389(3)
C11 C12 1.391(3)
C11 H11 0.9500
C12 C13 1.387(4)
C12 H12 0.9500
C13 C14 1.384(4)
C13 H13 0.9500
C14 C15 1.389(4)
C14 H14 0.9500
C15 H15 0.9500
C1' C2' 1.546(3)
C1' H1' 1.0000
C2' C3' 1.520(3)
C2' H2' 1.0000
C3' C4' 1.516(3)
C3' H3' 1.0000
C4' H4'1 0.9900
C4' H4'2 0.9900
C5' H5' 0.9500
C6' C7' 1.489(3)
C7' C8' 1.386(3)
C7' C12' 1.393(3)
C8' C9' 1.378(3)
C8' H8' 0.9500
C9' C10' 1.380(3)
C9' H9' 0.9500
C10' C11' 1.387(3)
C10' H10' 0.9500
C11' C12' 1.385(3)
C11' H11' 0.9500
C12' H12' 0.9500
C13' C14' 1.502(3)
C13' C15' 1.523(3)
C14' H14A 0.9800
C14' H14B 0.9800
C14' H14C 0.9800
C15' H15A 0.9800
C15' H15B 0.9800
C15' H15C 0.9800

loop_
_geom_hbond_atom_site_label_D
_geom_hbond_atom_site_label_H
_geom_hbond_atom_site_label_A
_geom_hbond_distance_DH
_geom_hbond_distance_HA
_geom_hbond_distance_DA
_geom_hbond_angle_DHA
_geom_hbond_site_symmetry_A
N8 H8N O1 0.86 1.98 2.828(2) 166.2 4

loop_
_geom_torsion_atom_site_label_1
_geom_torsion_atom_site_label_2
_geom_torsion_atom_site_label_3
_geom_torsion_atom_site_label_4
_geom_torsion
C4 N3 C2 O1 -175.8(2)
C4 N3 C2 N1 4.7(3)
C6 N1 C2 O1 174.10(19)
C1' N1 C2 O1 -6.6(3)
C6 N1 C2 N3 -6.4(3)
C1' N1 C2 N3 172.90(17)
C2 N3 C4 N8 -179.89(18)
C2 N3 C4 C5 0.1(3)
C9 N8 C4 N3 179.2(2)
C9 N8 C4 C5 -0.8(3)
N3 C4 C5 C6 -3.5(3)
N8 C4 C5 C6 176.6(2)
C4 C5 C6 N1 1.7(3)
C2 N1 C6 C5 3.2(3)
C1' N1 C6 C5 -176.14(19)
C4 N8 C9 O2 6.1(4)
C4 N8 C9 C10 -175.29(19)
O2 C9 C10 C15 25.5(3)
N8 C9 C10 C15 -153.1(2)
O2 C9 C10 C11 -153.8(2)
N8 C9 C10 C11 27.6(3)
C15 C10 C11 C12 0.2(3)
C9 C10 C11 C12 179.5(2)
C10 C11 C12 C13 0.4(3)
C11 C12 C13 C14 -0.3(4)
C12 C13 C14 C15 -0.5(4)
C11 C10 C15 C14 -0.9(4)
C9 C10 C15 C14 179.7(2)
C13 C14 C15 C10 1.1(4)
C13' O1' C1' N1 153.89(17)
C13' O1' C1' C2' 32.4(2)
C6 N1 C1' O1' -38.7(2)
C2 N1 C1' O1' 141.94(17)
C6 N1 C1' C2' 76.2(2)
C2 N1 C1' C2' -103.1(2)
C13' O2' C2' C3' 124.75(18)
C13' O2' C2' C1' 2.5(2)
O1' C1' C2' O2' -21.2(2)
N1 C1' C2' O2' -139.05(18)
O1' C1' C2' C3' -141.28(18)
N1 C1' C2' C3' 100.9(2)
C5' O3' C3' C4' -104.0(2)
C5' O3' C3' C2' 135.24(19)
O2' C2' C3' O3' 175.42(16)
C1' C2' C3' O3' -68.3(2)
O2' C2' C3' C4' 56.8(2)
C1' C2' C3' C4' 173.13(19)
C6' O4' C4' C3' 172.86(19)
O3' C3' C4' O4' 67.1(2)
C2' C3' C4' O4' -176.30(18)
C3' O3' C5' O5' 2.1(3)
C4' O4' C6' O6' 0.1(4)
C4' O4' C6' C7' -178.3(2)
O6' C6' C7' C8' 4.0(4)
O4' C6' C7' C8' -177.6(2)
O6' C6' C7' C12' -176.0(3)
O4' C6' C7' C12' 2.5(3)
C12' C7' C8' C9' -0.5(4)
C6' C7' C8' C9' 179.5(2)
C7' C8' C9' C10' 0.8(4)
C8' C9' C10' C11' 0.0(4)
C9' C10' C11' C12' -1.0(4)
C10' C11' C12' C7' 1.3(4)
C8' C7' C12' C11' -0.6(4)
C6' C7' C12' C11' 179.4(2)
C1' O1' C13' O2' -31.4(2)
C1' O1' C13' C14' -148.23(19)
C1' O1' C13' C15' 85.6(2)
C2' O2' C13' O1' 17.0(2)
C2' O2' C13' C14' 133.94(19)
C2' O2' C13' C15' -101.3(2)

loop_
_cod_related_entry_id
_cod_related_entry_database
_cod_related_entry_code
1 ChemSpider 30658610
